data_4100763
loop_
_publ_author_name
'Russell P. Hughes'
'Roman B. Laritchev'
'Lev N. Zakharov'
'Arnold L. Rheingold'

_publ_section_title
;
Reductive Activation of Carbon-Fluorine Bonds in Perfluoroalkyl
Ligands: An Unexpected Route to the Only Known Tetrafluorobutatriene
Transition Metal Complex: Ir(\h5-C5Me5)(PMe3)(2,3-\h2-CF2CCCF2)
;
_journal_name_full 'Journal of the American Chemical Society'
_journal_page_first 2308
_journal_page_last 2309
_journal_paper_doi 10.1021/ja031598o
_journal_volume 126
_journal_year 2004
_chemical_formula_sum 'C17 H24 F4 Ir P'
_chemical_formula_weight 527.53
_space_group_IT_number 14
_symmetry_cell_setting monoclinic
_symmetry_space_group_name_Hall '-P 2ybc'
_symmetry_space_group_name_H-M 'P 1 21/c 1'
_cell_angle_alpha 90.00
_cell_angle_beta 110.0061(11)
_cell_angle_gamma 90.00
_cell_formula_units_Z 4
_cell_length_a 14.8099(8)
_cell_length_b 10.7468(6)
_cell_length_c 12.6011(7)
_cell_measurement_temperature 213(2)
_cell_volume 1884.56(18)
_diffrn_ambient_temperature 213(2)
_exptl_crystal_density_diffrn 1.859
_cod_depositor_comments
;
The following automatic conversions were performed:
'_symmetry_cell_setting' value 'Monoclinic' changed to 'monoclinic'
according to '/home/saulius/struct/CIF-dictionaries/cif_core.dic'
dictionary named 'cif_core.dic' version 2.4.1 from 2010-06-29.

Automatic conversion script
Id: cif_fix_enum 1527 2010-12-29 10:47:43Z saulius 
;
_cod_original_sg_symbol_H-M 'P 21/c'
_cod_database_code 4100763

loop_
_symmetry_equiv_pos_as_xyz
'x, y, z'
'-x, y+1/2, -z+1/2'
'-x, -y, -z'
'x, -y-1/2, z-1/2'

loop_
_atom_site_label
_atom_site_type_symbol
_atom_site_fract_x
_atom_site_fract_y
_atom_site_fract_z
_atom_site_U_iso_or_equiv
_atom_site_adp_type
_atom_site_occupancy
_atom_site_symmetry_multiplicity
_atom_site_calc_flag
_atom_site_refinement_flags
_atom_site_disorder_assembly
_atom_site_disorder_group
Ir1 Ir 0.244296(8) 0.002633(7) 0.214398(9) 0.02686(6) Uani 1 1 d . . .
P1 P 0.25374(7) 0.00200(5) 0.03971(8) 0.03417(19) Uani 1 1 d . . .
F1 F 0.38899(17) 0.36522(18) 0.28544(19) 0.0681(6) Uani 1 1 d . . .
F2 F 0.47295(14) 0.1951(2) 0.31904(19) 0.0672(6) Uani 1 1 d . . .
F3 F 0.14933(16) 0.39289(16) 0.17090(17) 0.0594(5) Uani 1 1 d . . .
F4 F 0.04330(14) 0.2468(2) 0.12008(18) 0.0613(6) Uani 1 1 d . . .
C1 C 0.3660(3) -0.0576(5) 0.0325(4) 0.0763(13) Uani 1 1 d . . .
H1A H 0.3644 -0.0548 -0.0450 0.114 Uiso 1 1 calc R . .
H1B H 0.3748 -0.1429 0.0593 0.114 Uiso 1 1 calc R . .
H1C H 0.4188 -0.0069 0.0795 0.114 Uiso 1 1 calc R . .
C2 C 0.1655(3) -0.0903(4) -0.0652(3) 0.0660(11) Uani 1 1 d . . .
H2A H 0.1764 -0.0841 -0.1366 0.099 Uiso 1 1 calc R . .
H2B H 0.1017 -0.0599 -0.0742 0.099 Uiso 1 1 calc R . .
H2C H 0.1711 -0.1765 -0.0411 0.099 Uiso 1 1 calc R . .
C3 C 0.2428(3) 0.1496(3) -0.0311(3) 0.0581(10) Uani 1 1 d . . .
H3A H 0.2480 0.1373 -0.1051 0.087 Uiso 1 1 calc R . .
H3B H 0.2936 0.2047 0.0130 0.087 Uiso 1 1 calc R . .
H3C H 0.1809 0.1863 -0.0395 0.087 Uiso 1 1 calc R . .
C4 C 0.3825(2) 0.2398(3) 0.2777(3) 0.0466(7) Uani 1 1 d . . .
C5 C 0.3058(2) 0.1749(2) 0.2388(2) 0.0346(6) Uani 1 1 d . . .
C6 C 0.2044(2) 0.1853(3) 0.1930(2) 0.0340(6) Uani 1 1 d . . .
C7 C 0.1382(2) 0.2685(3) 0.1642(3) 0.0407(7) Uani 1 1 d . . .
C11 C 0.3223(2) -0.1427(3) 0.3376(3) 0.0382(6) Uani 1 1 d . . .
C12 C 0.2478(3) -0.2002(3) 0.2477(3) 0.0409(7) Uani 1 1 d . . .
C13 C 0.1565(2) -0.1530(3) 0.2455(2) 0.0381(6) Uani 1 1 d . . .
C14 C 0.1754(2) -0.0670(2) 0.3368(2) 0.0349(6) Uani 1 1 d . . .
C15 C 0.2775(2) -0.0608(2) 0.3928(2) 0.0341(6) Uani 1 1 d . . .
C16 C 0.4279(2) -0.1701(4) 0.3757(4) 0.0610(10) Uani 1 1 d . . .
H16A H 0.4427 -0.2381 0.4296 0.092 Uiso 1 1 calc R . .
H16B H 0.4637 -0.0967 0.4111 0.092 Uiso 1 1 calc R . .
H16C H 0.4456 -0.1933 0.3110 0.092 Uiso 1 1 calc R . .
C17 C 0.2632(3) -0.3057(3) 0.1765(3) 0.0642(11) Uani 1 1 d . . .
H17A H 0.2601 -0.3844 0.2127 0.096 Uiso 1 1 calc R . .
H17B H 0.3258 -0.2971 0.1685 0.096 Uiso 1 1 calc R . .
H17C H 0.2137 -0.3033 0.1024 0.096 Uiso 1 1 calc R . .
C18 C 0.0596(3) -0.1999(4) 0.1727(3) 0.0619(11) Uani 1 1 d . . .
H18A H 0.0411 -0.2695 0.2098 0.093 Uiso 1 1 calc R . .
H18B H 0.0624 -0.2268 0.1004 0.093 Uiso 1 1 calc R . .
H18C H 0.0126 -0.1337 0.1608 0.093 Uiso 1 1 calc R . .
C19 C 0.1010(4) 0.0017(3) 0.3699(5) 0.0524(11) Uani 1 1 d . . .
H19A H 0.0829 -0.0474 0.4241 0.079 Uiso 1 1 calc R . .
H19B H 0.0448 0.0162 0.3035 0.079 Uiso 1 1 calc R . .
H19C H 0.1271 0.0809 0.4037 0.079 Uiso 1 1 calc R . .
C20 C 0.3279(3) 0.0159(3) 0.4967(3) 0.0527(10) Uani 1 1 d . . .
H20A H 0.3344 -0.0327 0.5638 0.079 Uiso 1 1 calc R . .
H20B H 0.2906 0.0902 0.4964 0.079 Uiso 1 1 calc R . .
H20C H 0.3911 0.0395 0.4966 0.079 Uiso 1 1 calc R . .

loop_
_atom_site_aniso_label
_atom_site_aniso_U_11
_atom_site_aniso_U_22
_atom_site_aniso_U_33
_atom_site_aniso_U_23
_atom_site_aniso_U_13
_atom_site_aniso_U_12
Ir1 0.02835(9) 0.02622(8) 0.02541(9) 0.00004(3) 0.00841(6) -0.00268(3)
P1 0.0420(5) 0.0341(4) 0.0276(4) 0.0012(2) 0.0134(4) 0.0025(3)
F1 0.0799(15) 0.0483(11) 0.0751(14) -0.0123(10) 0.0253(12) -0.0338(11)
F2 0.0399(12) 0.0854(15) 0.0672(14) 0.0071(12) 0.0068(10) -0.0158(11)
F3 0.0798(15) 0.0321(9) 0.0634(12) 0.0000(8) 0.0209(11) 0.0105(9)
F4 0.0451(12) 0.0696(14) 0.0638(14) -0.0053(11) 0.0116(10) 0.0093(10)
C1 0.079(3) 0.102(3) 0.063(3) 0.020(3) 0.044(2) 0.037(3)
C2 0.093(3) 0.064(2) 0.0364(18) -0.0100(16) 0.0154(19) -0.021(2)
C3 0.096(3) 0.0452(18) 0.0389(18) 0.0084(14) 0.030(2) 0.0012(18)
C4 0.0471(19) 0.0472(17) 0.0436(18) -0.0005(14) 0.0131(15) -0.0134(15)
C5 0.0429(17) 0.0326(13) 0.0280(14) -0.0003(11) 0.0117(13) -0.0042(12)
C6 0.0423(17) 0.0312(13) 0.0307(14) -0.0032(11) 0.0155(13) -0.0060(12)
C7 0.0471(19) 0.0381(15) 0.0364(16) -0.0016(12) 0.0135(14) 0.0032(13)
C11 0.0378(16) 0.0349(14) 0.0411(16) 0.0125(12) 0.0122(13) 0.0009(12)
C12 0.058(2) 0.0301(14) 0.0390(16) 0.0023(13) 0.0217(15) -0.0030(13)
C13 0.0405(16) 0.0357(14) 0.0368(15) 0.0028(12) 0.0116(13) -0.0107(12)
C14 0.0391(16) 0.0305(13) 0.0362(15) 0.0035(11) 0.0145(13) -0.0036(11)
C15 0.0386(16) 0.0314(13) 0.0281(14) 0.0054(11) 0.0061(12) -0.0075(11)
C16 0.0405(19) 0.070(2) 0.073(3) 0.027(2) 0.0196(18) 0.0109(17)
C17 0.106(3) 0.0318(15) 0.067(2) -0.0038(15) 0.046(2) -0.0005(18)
C18 0.054(2) 0.071(2) 0.051(2) 0.0051(18) 0.0053(18) -0.0279(19)
C19 0.054(3) 0.051(2) 0.063(3) 0.0080(14) 0.035(2) 0.0061(13)
C20 0.066(3) 0.0489(18) 0.0320(19) 0.0004(13) 0.0021(18) -0.0258(16)

loop_
_geom_bond_atom_site_label_1
_geom_bond_atom_site_label_2
_geom_bond_distance
_geom_bond_site_symmetry_2
_geom_bond_publ_flag
Ir1 C5 2.039(3) . ?
Ir1 C6 2.042(3) . ?
Ir1 C12 2.217(3) . ?
Ir1 C11 2.226(3) . ?
Ir1 C13 2.233(3) . ?
Ir1 C15 2.237(3) . ?
Ir1 C14 2.249(3) . ?
Ir1 P1 2.2530(9) . ?
P1 C3 1.800(3) . ?
P1 C2 1.804(4) . ?
P1 C1 1.812(4) . ?
F1 C4 1.352(4) . ?
F2 C4 1.348(4) . ?
F3 C7 1.346(3) . ?
F4 C7 1.343(4) . ?
C4 C5 1.279(4) . ?
C5 C6 1.418(5) . ?
C6 C7 1.283(4) . ?
C11 C15 1.419(4) . ?
C11 C12 1.424(4) . ?
C11 C16 1.500(4) . ?
C12 C13 1.435(5) . ?
C12 C17 1.511(4) . ?
C13 C14 1.427(4) . ?
C13 C18 1.502(4) . ?
C14 C15 1.434(4) . ?
C14 C19 1.501(5) . ?
C15 C20 1.511(4) . ?
